data_1521253
loop_
_publ_author_name
'Joseph, J.'
'Sivasubramaniam, V.'
'Vimala, T.M.'
'Murthy, V.R.K.'

_publ_section_title
;
 Structural study on Ca0.6 Sr0.4 Zr O3
;
_journal_name_full 'Japanese Journal of Applied Physics, Part 1'
_journal_page_first 822
_journal_page_last 823
_journal_volume 38
_journal_year 1999
_chemical_formula_sum 'Ca0.612 O3 Sr0.388 Zr'
_chemical_name_systematic '(Ca0.612 Sr0.388) Zr O3'
_space_group_IT_number 62
_symmetry_space_group_name_Hall '-P 2n 2a'
_symmetry_space_group_name_H-M 'P m c n'
_cell_angle_alpha 90
_cell_angle_beta 90
_cell_angle_gamma 90
_cell_formula_units_Z 8
_cell_length_a 8.0946
_cell_length_b 5.6758
_cell_length_c 11.5674
_cell_volume 531.445
_citation_journal_id_ASTM JAPNDE
_cod_data_source_file Joseph_JAPNDE_1999_61.cif
_cod_data_source_block Ca0.612O3Sr0.388Zr1
_cod_original_cell_volume 531.4448
_cod_original_sg_symbol_Hall '-P 2ac 2n (y,z,x)'
_cod_original_formula_sum 'Ca0.612 O3 Sr0.388 Zr1'
_cod_database_code 1521253

loop_
_symmetry_equiv_pos_as_xyz
x,y,z
-x,y+1/2,-z+1/2
-x+1/2,-y+1/2,z+1/2
x+1/2,-y,-z
-x,-y,-z
x,-y-1/2,z-1/2
x-1/2,y-1/2,-z-1/2
-x-1/2,y,z

loop_
_atom_site_label
_atom_site_type_symbol
_atom_site_fract_x
_atom_site_fract_y
_atom_site_fract_z
_atom_site_occupancy
_atom_site_U_iso_or_equiv
Ca1 Ca+2 0.0129 0.7532 0.1366 0.6118 0.0
O1 O-2 0.5066 0.1537 0.1228 1 0.0
Zr2 Zr+4 0.25 0.2393 0.1151 1 0.0
O5 O-2 0.25 0.4964 0.2759 1 0.0
O2 O-2 0.25 0.0343 -0.0326 1 0.0
O3 O-2 0.25 0.4494 -0.0295 1 0.0
Sr1 Sr+2 0.0129 0.7532 0.1366 0.3882 0.0
Zr1 Zr+4 0.25 0.7632 0.3649 1 0.0
O4 O-2 0.25 0.0488 0.2697 1 0.0
